data_7052545
loop_
_publ_author_name
'Yu, Jiangang'
'Hu, Xinquan'
'Zeng, Yanning'
'Zhang, Liping'
'Ni, Caihua'
'Hao, Xiang'
'Sun, Wen-Hua'

_publ_section_title
;
 Synthesis, characterisation and ethylene oligomerization behaviour of
 N-(2-substituted-5,6,7-trihydroquinolin-8-ylidene)arylaminonickel
 dichlorides
;
_journal_issue 1
_journal_name_full 'New Journal of Chemistry'
_journal_page_first 178
_journal_paper_doi 10.1039/c0nj00516a
_journal_volume 35
_journal_year 2011
_chemical_formula_sum 'C26 H28 Cl2 N2 Ni'
_chemical_formula_weight 498.11
_chemical_name_systematic
;
?
;
_space_group_IT_number 15
_symmetry_cell_setting monoclinic
_symmetry_space_group_name_Hall '-C 2yc'
_symmetry_space_group_name_H-M 'C 1 2/c 1'
_atom_sites_solution_hydrogens geom
_atom_sites_solution_primary direct
_atom_sites_solution_secondary difmap
_audit_creation_method SHELXL-97
_cell_angle_alpha 90.00
_cell_angle_beta 102.20(3)
_cell_angle_gamma 90.00
_cell_formula_units_Z 8
_cell_length_a 31.488(6)
_cell_length_b 10.033(2)
_cell_length_c 15.549(3)
_cell_measurement_temperature 173(2)
_cell_measurement_theta_max 25.50
_cell_measurement_theta_min 2.13
_cell_volume 4801.3(17)
_computing_cell_refinement 'Siemens SMART & SAINT'
_computing_data_collection 'Siemens SMART'
_computing_data_reduction 'Siemens XPREP'
_computing_molecular_graphics 'Bruker SHELXTL'
_computing_publication_material 'Bruker SHELXTL'
_computing_structure_refinement 'Siemens SHELXTL'
_computing_structure_solution 'Siemens SHELXTL'
_diffrn_ambient_temperature 173(2)
_diffrn_measured_fraction_theta_full 0.999
_diffrn_measured_fraction_theta_max 0.999
_diffrn_measurement_device_type 'Bruker P4'
_diffrn_measurement_method '\w scans'
_diffrn_radiation_monochromator graphite
_diffrn_radiation_source 'fine-focus sealed tube'
_diffrn_radiation_type MoK\a
_diffrn_radiation_wavelength 0.71073
_diffrn_reflns_av_R_equivalents 0.0755
_diffrn_reflns_av_sigmaI/netI 0.0460
_diffrn_reflns_limit_h_max 38
_diffrn_reflns_limit_h_min -38
_diffrn_reflns_limit_k_max 12
_diffrn_reflns_limit_k_min -12
_diffrn_reflns_limit_l_max 18
_diffrn_reflns_limit_l_min -18
_diffrn_reflns_number 27177
_diffrn_reflns_theta_full 25.50
_diffrn_reflns_theta_max 25.50
_diffrn_reflns_theta_min 2.13
_diffrn_standards_decay_% none
_diffrn_standards_interval_count none
_diffrn_standards_interval_time none
_diffrn_standards_number none
_exptl_absorpt_coefficient_mu 1.047
_exptl_absorpt_correction_T_max 0.9050
_exptl_absorpt_correction_T_min 0.8234
_exptl_absorpt_correction_type empirical
_exptl_absorpt_process_details 'SADABS (Sheldrick, 1996)'
_exptl_crystal_colour brown
_exptl_crystal_density_diffrn 1.378
_exptl_crystal_density_method 'not measured'
_exptl_crystal_description plate
_exptl_crystal_F_000 2080
_exptl_crystal_size_max 0.17
_exptl_crystal_size_mid 0.13
_exptl_crystal_size_min 0.07
_refine_diff_density_max 0.400
_refine_diff_density_min -0.327
_refine_diff_density_rms 0.074
_refine_ls_extinction_method none
_refine_ls_goodness_of_fit_ref 1.377
_refine_ls_hydrogen_treatment constr
_refine_ls_matrix_type full
_refine_ls_number_parameters 327
_refine_ls_number_reflns 4466
_refine_ls_number_restraints 142
_refine_ls_restrained_S_all 1.370
_refine_ls_R_factor_gt 0.0908
_refine_ls_shift/su_max 0.022
_refine_ls_shift/su_mean 0.001
_refine_ls_structure_factor_coef Fsqd
_refine_ls_weighting_details 'calc w=1/[\s^2^(Fo^2^)+(0.0256P)^2^+21.5548P] where P=(Fo^2^+2Fc^2^)/3'
_refine_ls_weighting_scheme calc
_refine_ls_wR_factor_gt 0.1570
_refine_ls_wR_factor_ref 0.1591
_reflns_number_gt 4286
_reflns_number_total 4466
_reflns_threshold_expression >2sigma(I)
_cod_data_source_file C0NJ00516A.TXT
_cod_data_source_block Ni10
_cod_depositor_comments
;
The following automatic conversions were performed:
'_symmetry_cell_setting' value 'Monoclinic' changed to 'monoclinic'
according to '/home/saulius/struct/CIF-dictionaries/cif_core.dic'
dictionary named 'cif_core.dic' version 2.4.1 from 2010-06-29.

Automatic conversion script
Id: cif_fix_enum 1555 2011-01-17 13:19:09Z saulius 
;
_cod_original_cell_volume 4801.2(17)
_cod_original_sg_symbol_H-M C2/c
_cod_database_code 7052545
_refine_ls_r_factor_ref 0.0959

loop_
_symmetry_equiv_pos_as_xyz
'x, y, z'
'-x, y, -z+1/2'
'x+1/2, y+1/2, z'
'-x+1/2, y+1/2, -z+1/2'
'-x, -y, -z'
'x, -y, z-1/2'
'-x+1/2, -y+1/2, -z'
'x+1/2, -y+1/2, z-1/2'

loop_
_atom_site_label
_atom_site_type_symbol
_atom_site_fract_x
_atom_site_fract_y
_atom_site_fract_z
_atom_site_U_iso_or_equiv
_atom_site_adp_type
_atom_site_occupancy
_atom_site_symmetry_multiplicity
_atom_site_calc_flag
_atom_site_refinement_flags
_atom_site_disorder_assembly
_atom_site_disorder_group
Ni1 Ni 0.16486(2) 0.79187(7) 0.10079(4) 0.0399(2) Uani 1 1 d . . .
Cl1 Cl 0.16682(5) 0.76403(16) 0.24301(9) 0.0556(4) Uani 1 1 d . . .
N1 N 0.19692(15) 0.6266(4) 0.0764(3) 0.0424(11) Uani 1 1 d . . .
C1 C 0.2379(2) 0.5905(6) 0.1130(4) 0.0522(16) Uani 1 1 d . . .
N2 N 0.11448(15) 0.6962(5) 0.0246(3) 0.0445(11) Uani 1 1 d . A .
Cl2 Cl 0.16879(5) 0.98298(16) 0.03368(11) 0.0608(4) Uani 1 1 d . . .
C2 C 0.2510(2) 0.4574(7) 0.1040(4) 0.0643(19) Uani 1 1 d . . .
H2A H 0.2796 0.4297 0.1308 0.077 Uiso 1 1 calc R . .
C3 C 0.2222(3) 0.3682(7) 0.0563(5) 0.067(2) Uani 1 1 d . A .
H3A H 0.2310 0.2784 0.0518 0.081 Uiso 1 1 calc R . .
C4 C 0.1807(2) 0.4061(6) 0.0147(4) 0.0580(17) Uani 1 1 d D . .
C5 C 0.1696(2) 0.5363(5) 0.0281(3) 0.0474(14) Uani 1 1 d . A .
C6 C 0.1453(4) 0.3182(12) -0.0402(9) 0.052(3) Uani 0.647(12) 1 d PDU A 1
H6A H 0.1597 0.2506 -0.0707 0.063 Uiso 0.647(12) 1 calc PR A 1
H6B H 0.1306 0.2698 0.0009 0.063 Uiso 0.647(12) 1 calc PR A 1
C7 C 0.1104(3) 0.3862(10) -0.1089(7) 0.052(2) Uani 0.647(12) 1 d PDU A 1
H7A H 0.0885 0.3203 -0.1376 0.063 Uiso 0.647(12) 1 calc PR A 1
H7B H 0.1235 0.4286 -0.1545 0.063 Uiso 0.647(12) 1 calc PR A 1
C8 C 0.0888(4) 0.4929(13) -0.0601(7) 0.049(2) Uani 0.647(12) 1 d PDU A 1
H8A H 0.0719 0.4488 -0.0211 0.059 Uiso 0.647(12) 1 calc PR A 1
H8B H 0.0685 0.5478 -0.1033 0.059 Uiso 0.647(12) 1 calc PR A 1
C6' C 0.1569(7) 0.299(2) -0.0453(19) 0.053(4) Uani 0.353(12) 1 d PDU A 2
H6'A H 0.1654 0.2971 -0.1031 0.063 Uiso 0.353(12) 1 calc PR A 2
H6'B H 0.1603 0.2099 -0.0180 0.063 Uiso 0.353(12) 1 calc PR A 2
C7' C 0.1124(6) 0.3556(13) -0.0511(14) 0.054(3) Uani 0.353(12) 1 d PDU A 2
H7'A H 0.0920 0.3013 -0.0944 0.064 Uiso 0.353(12) 1 calc PR A 2
H7'B H 0.1047 0.3418 0.0068 0.064 Uiso 0.353(12) 1 calc PR A 2
C8' C 0.1040(7) 0.496(2) -0.0752(15) 0.052(3) Uani 0.353(12) 1 d PU A 2
H8'A H 0.1153 0.5165 -0.1286 0.062 Uiso 0.353(12) 1 calc PR A 2
H8'B H 0.0723 0.5128 -0.0888 0.062 Uiso 0.353(12) 1 calc PR A 2
C9 C 0.1247(2) 0.5839(6) -0.0042(3) 0.0479(14) Uani 1 1 d . . .
C10 C 0.07075(18) 0.7458(6) -0.0028(4) 0.0457(14) Uani 1 1 d . . .
C11 C 0.05792(19) 0.8122(6) -0.0831(4) 0.0487(14) Uani 1 1 d . A .
C12 C 0.0154(2) 0.8586(6) -0.1055(4) 0.0562(16) Uani 1 1 d . . .
H12A H 0.0061 0.9022 -0.1605 0.067 Uiso 1 1 calc R A .
C13 C -0.01425(19) 0.8439(6) -0.0511(4) 0.0537(15) Uani 1 1 d . A .
C14 C 0.00007(19) 0.7796(6) 0.0292(4) 0.0559(16) Uani 1 1 d . . .
H14A H -0.0195 0.7692 0.0676 0.067 Uiso 1 1 calc R A .
C15 C 0.04220(19) 0.7300(6) 0.0551(4) 0.0534(15) Uani 1 1 d . A .
C16 C 0.0885(2) 0.8344(7) -0.1459(4) 0.0583(17) Uani 1 1 d . . .
H16A H 0.1181 0.8056 -0.1165 0.070 Uiso 1 1 calc R A .
H16B H 0.0790 0.7772 -0.1983 0.070 Uiso 1 1 calc R . .
C17 C 0.0906(2) 0.9779(7) -0.1760(4) 0.0657(18) Uani 1 1 d . A .
H17A H 0.1109 0.9844 -0.2156 0.099 Uiso 1 1 calc R . .
H17B H 0.1006 1.0352 -0.1246 0.099 Uiso 1 1 calc R . .
H17C H 0.0617 1.0066 -0.2070 0.099 Uiso 1 1 calc R . .
C18 C 0.0550(5) 0.6673(9) 0.1443(11) 0.061(3) Uani 0.817(11) 1 d PDU A 1
H18A H 0.0401 0.7150 0.1852 0.073 Uiso 0.817(11) 1 calc PR A 1
H18B H 0.0867 0.6790 0.1660 0.073 Uiso 0.817(11) 1 calc PR A 1
C19 C 0.0444(4) 0.5208(9) 0.1462(7) 0.098(4) Uani 0.817(11) 1 d PDU A 1
H19A H 0.0538 0.4869 0.2063 0.147 Uiso 0.817(11) 1 calc PR A 1
H19B H 0.0594 0.4722 0.1068 0.147 Uiso 0.817(11) 1 calc PR A 1
H19C H 0.0129 0.5082 0.1267 0.147 Uiso 0.817(11) 1 calc PR A 1
C18' C 0.060(3) 0.627(7) 0.138(6) 0.068(6) Uani 0.183(11) 1 d PU A 2
H18C H 0.0891 0.6523 0.1706 0.082 Uiso 0.183(11) 1 calc PR A 2
H18D H 0.0606 0.5338 0.1165 0.082 Uiso 0.183(11) 1 calc PR A 2
C19' C 0.0222(10) 0.645(4) 0.200(2) 0.076(8) Uani 0.183(11) 1 d PDU A 2
H19D H 0.0325 0.6016 0.2571 0.114 Uiso 0.183(11) 1 calc PR A 2
H19E H -0.0052 0.6041 0.1701 0.114 Uiso 0.183(11) 1 calc PR A 2
H19F H 0.0175 0.7402 0.2092 0.114 Uiso 0.183(11) 1 calc PR A 2
C20 C -0.05966(19) 0.8972(7) -0.0783(5) 0.0692(19) Uani 1 1 d . . .
H20A H -0.0634 0.9383 -0.1366 0.104 Uiso 1 1 calc R A .
H20B H -0.0647 0.9641 -0.0356 0.104 Uiso 1 1 calc R . .
H20C H -0.0805 0.8241 -0.0805 0.104 Uiso 1 1 calc R . .
C21 C 0.26774(19) 0.6918(7) 0.1614(4) 0.0522(16) Uani 1 1 d . . .
C22 C 0.2979(2) 0.6561(8) 0.2369(4) 0.0629(18) Uani 1 1 d . . .
H22A H 0.2991 0.5665 0.2571 0.075 Uiso 1 1 calc R . .
C23 C 0.3259(2) 0.7490(8) 0.2824(4) 0.069(2) Uani 1 1 d . . .
H23A H 0.3464 0.7229 0.3336 0.083 Uiso 1 1 calc R . .
C24 C 0.3246(2) 0.8801(8) 0.2548(4) 0.0628(18) Uani 1 1 d . . .
H24A H 0.3440 0.9440 0.2867 0.075 Uiso 1 1 calc R . .
C25 C 0.29443(19) 0.9170(7) 0.1794(4) 0.0587(17) Uani 1 1 d . . .
H25A H 0.2928 1.0070 0.1601 0.070 Uiso 1 1 calc R . .
C26 C 0.26689(19) 0.8229(7) 0.1329(4) 0.0525(16) Uani 1 1 d . . .
H26A H 0.2471 0.8483 0.0806 0.063 Uiso 1 1 calc R . .

loop_
_atom_site_aniso_label
_atom_site_aniso_U_11
_atom_site_aniso_U_22
_atom_site_aniso_U_33
_atom_site_aniso_U_23
_atom_site_aniso_U_13
_atom_site_aniso_U_12
Ni1 0.0405(4) 0.0386(4) 0.0398(4) -0.0017(3) 0.0065(3) 0.0029(3)
Cl1 0.0601(10) 0.0674(10) 0.0417(8) -0.0060(7) 0.0161(7) -0.0057(8)
N1 0.053(3) 0.044(3) 0.034(2) 0.005(2) 0.018(2) 0.010(2)
C1 0.057(4) 0.064(4) 0.043(3) 0.013(3) 0.028(3) 0.021(3)
N2 0.052(3) 0.043(3) 0.039(3) 0.000(2) 0.009(2) -0.002(2)
Cl2 0.0555(10) 0.0497(9) 0.0719(11) 0.0142(8) 0.0021(8) 0.0001(7)
C2 0.068(4) 0.073(5) 0.063(4) 0.018(4) 0.037(4) 0.032(4)
C3 0.106(6) 0.049(4) 0.063(4) 0.004(3) 0.054(4) 0.023(4)
C4 0.088(5) 0.047(4) 0.046(4) 0.008(3) 0.030(3) 0.021(3)
C5 0.078(4) 0.037(3) 0.033(3) 0.005(2) 0.026(3) 0.007(3)
C6 0.074(5) 0.043(4) 0.043(4) -0.012(3) 0.023(4) 0.011(4)
C7 0.058(4) 0.054(4) 0.045(4) -0.010(3) 0.013(3) -0.006(3)
C8 0.055(5) 0.052(4) 0.042(4) -0.010(4) 0.014(4) -0.005(4)
C6' 0.072(7) 0.045(6) 0.047(5) -0.014(5) 0.027(6) 0.015(6)
C7' 0.063(5) 0.053(4) 0.047(4) -0.009(4) 0.015(4) -0.004(4)
C8' 0.057(6) 0.055(5) 0.044(5) -0.006(5) 0.011(5) -0.004(5)
C9 0.066(4) 0.044(3) 0.033(3) -0.001(2) 0.010(3) -0.001(3)
C10 0.038(3) 0.050(3) 0.047(3) -0.006(3) 0.004(3) -0.005(3)
C11 0.053(4) 0.053(4) 0.035(3) -0.003(3) 0.000(3) -0.003(3)
C12 0.051(4) 0.066(4) 0.046(4) 0.002(3) -0.003(3) -0.001(3)
C13 0.043(3) 0.060(4) 0.055(4) -0.006(3) 0.004(3) -0.008(3)
C14 0.046(4) 0.069(4) 0.052(4) 0.001(3) 0.009(3) -0.013(3)
C15 0.048(4) 0.061(4) 0.049(3) 0.000(3) 0.006(3) -0.007(3)
C16 0.057(4) 0.074(5) 0.043(3) 0.005(3) 0.008(3) 0.004(3)
C17 0.070(5) 0.073(5) 0.052(4) 0.008(3) 0.009(3) -0.010(4)
C18 0.049(5) 0.072(8) 0.059(5) 0.019(6) 0.006(4) -0.003(5)
C19 0.104(6) 0.093(6) 0.087(6) 0.022(5) -0.002(5) -0.015(5)
C18' 0.062(9) 0.075(10) 0.062(9) 0.020(10) 0.004(8) -0.010(9)
C19' 0.072(10) 0.081(10) 0.073(10) 0.006(8) 0.013(8) -0.001(8)
C20 0.039(4) 0.085(5) 0.080(5) 0.001(4) 0.002(3) 0.001(3)
C21 0.043(3) 0.072(4) 0.047(3) 0.013(3) 0.021(3) 0.018(3)
C22 0.052(4) 0.088(5) 0.051(4) 0.014(4) 0.015(3) 0.024(4)
C23 0.045(4) 0.113(7) 0.049(4) 0.013(4) 0.011(3) 0.033(4)
C24 0.041(4) 0.097(6) 0.052(4) 0.002(4) 0.015(3) 0.005(4)
C25 0.043(4) 0.083(5) 0.054(4) 0.013(4) 0.020(3) 0.001(3)
C26 0.039(3) 0.078(5) 0.043(3) 0.014(3) 0.014(3) 0.007(3)

loop_
_atom_type_symbol
_atom_type_description
_atom_type_scat_dispersion_real
_atom_type_scat_dispersion_imag
_atom_type_scat_source
C C 0.0033 0.0016 'International Tables Vol C Tables 4.2.6.8 and 6.1.1.4'
H H 0.0000 0.0000 'International Tables Vol C Tables 4.2.6.8 and 6.1.1.4'
N N 0.0061 0.0033 'International Tables Vol C Tables 4.2.6.8 and 6.1.1.4'
Cl Cl 0.1484 0.1585 'International Tables Vol C Tables 4.2.6.8 and 6.1.1.4'
Ni Ni 0.3393 1.1124 'International Tables Vol C Tables 4.2.6.8 and 6.1.1.4'

loop_
_geom_angle_atom_site_label_1
_geom_angle_atom_site_label_2
_geom_angle_atom_site_label_3
_geom_angle
_geom_angle_site_symmetry_1
_geom_angle_site_symmetry_3
_geom_angle_publ_flag
N2 Ni1 N1 82.01(19) . . ?
N2 Ni1 Cl2 104.65(14) . . ?
N1 Ni1 Cl2 123.14(13) . . ?
N2 Ni1 Cl1 112.31(14) . . ?
N1 Ni1 Cl1 100.04(13) . . ?
Cl2 Ni1 Cl1 126.21(7) . . ?
C1 N1 C5 119.5(5) . . ?
C1 N1 Ni1 127.9(4) . . ?
C5 N1 Ni1 111.6(4) . . ?
N1 C1 C2 119.2(6) . . ?
N1 C1 C21 118.7(5) . . ?
C2 C1 C21 122.1(6) . . ?
C9 N2 C10 119.8(5) . . ?
C9 N2 Ni1 113.6(4) . . ?
C10 N2 Ni1 126.5(4) . . ?
C3 C2 C1 119.7(6) . . ?
C3 C2 H2A 120.2 . . ?
C1 C2 H2A 120.2 . . ?
C2 C3 C4 121.6(6) . . ?
C2 C3 H3A 119.2 . . ?
C4 C3 H3A 119.2 . . ?
C5 C4 C3 115.7(7) . . ?
C5 C4 C6' 131.0(12) . . ?
C3 C4 C6' 113.0(11) . . ?
C5 C4 C6 116.8(7) . . ?
C3 C4 C6 127.4(7) . . ?
C6' C4 C6 16.4(11) . . ?
N1 C5 C4 124.3(6) . . ?
N1 C5 C9 114.9(5) . . ?
C4 C5 C9 120.7(6) . . ?
C7 C6 C4 117.7(10) . . ?
C7 C6 H6A 107.9 . . ?
C4 C6 H6A 107.9 . . ?
C7 C6 H6B 107.9 . . ?
C4 C6 H6B 107.9 . . ?
H6A C6 H6B 107.2 . . ?
C6 C7 C8 107.0(8) . . ?
C6 C7 H7A 110.3 . . ?
C8 C7 H7A 110.3 . . ?
C6 C7 H7B 110.3 . . ?
C8 C7 H7B 110.3 . . ?
H7A C7 H7B 108.6 . . ?
C7 C8 C9 109.5(8) . . ?
C7 C8 H8A 109.8 . . ?
C9 C8 H8A 109.8 . . ?
C7 C8 H8B 109.8 . . ?
C9 C8 H8B 109.8 . . ?
H8A C8 H8B 108.2 . . ?
C7' C6' C4 96.1(14) . . ?
C7' C6' H6'A 112.5 . . ?
C4 C6' H6'A 112.5 . . ?
C7' C6' H6'B 112.5 . . ?
C4 C6' H6'B 112.5 . . ?
H6'A C6' H6'B 110.0 . . ?
C8' C7' C6' 120(2) . . ?
C8' C7' H7'A 107.4 . . ?
C6' C7' H7'A 107.4 . . ?
C8' C7' H7'B 107.4 . . ?
C6' C7' H7'B 107.4 . . ?
H7'A C7' H7'B 107.0 . . ?
C9 C8' C7' 111.1(17) . . ?
C9 C8' H8'A 109.4 . . ?
C7' C8' H8'A 109.4 . . ?
C9 C8' H8'B 109.4 . . ?
C7' C8' H8'B 109.4 . . ?
H8'A C8' H8'B 108.0 . . ?
N2 C9 C8' 133.8(11) . . ?
N2 C9 C5 117.4(5) . . ?
C8' C9 C5 107.9(10) . . ?
N2 C9 C8 120.1(7) . . ?
C8' C9 C8 21.7(9) . . ?
C5 C9 C8 121.9(6) . . ?
C11 C10 C15 121.4(5) . . ?
C11 C10 N2 120.4(5) . . ?
C15 C10 N2 118.1(5) . . ?
C12 C11 C10 117.7(6) . . ?
C12 C11 C16 119.7(5) . . ?
C10 C11 C16 122.6(5) . . ?
C11 C12 C13 123.0(6) . . ?
C11 C12 H12A 118.5 . . ?
C13 C12 H12A 118.5 . . ?
C14 C13 C12 117.5(6) . . ?
C14 C13 C20 121.8(6) . . ?
C12 C13 C20 120.7(6) . . ?
C13 C14 C15 122.2(6) . . ?
C13 C14 H14A 118.9 . . ?
C15 C14 H14A 118.9 . . ?
C14 C15 C10 118.1(6) . . ?
C14 C15 C18 118.1(7) . . ?
C10 C15 C18 123.7(7) . . ?
C14 C15 C18' 126(3) . . ?
C10 C15 C18' 114(3) . . ?
C18 C15 C18' 16(3) . . ?
C17 C16 C11 114.2(5) . . ?
C17 C16 H16A 108.7 . . ?
C11 C16 H16A 108.7 . . ?
C17 C16 H16B 108.7 . . ?
C11 C16 H16B 108.7 . . ?
H16A C16 H16B 107.6 . . ?
C16 C17 H17A 109.5 . . ?
C16 C17 H17B 109.5 . . ?
H17A C17 H17B 109.5 . . ?
C16 C17 H17C 109.5 . . ?
H17A C17 H17C 109.5 . . ?
H17B C17 H17C 109.5 . . ?
C15 C18 C19 114.2(10) . . ?
C15 C18 H18A 108.7 . . ?
C19 C18 H18A 108.7 . . ?
C15 C18 H18B 108.7 . . ?
C19 C18 H18B 108.7 . . ?
H18A C18 H18B 107.6 . . ?
C18 C19 H19A 109.5 . . ?
C18 C19 H19B 109.5 . . ?
H19A C19 H19B 109.5 . . ?
C18 C19 H19C 109.5 . . ?
H19A C19 H19C 109.5 . . ?
H19B C19 H19C 109.5 . . ?
C15 C18' C19' 103(4) . . ?
C15 C18' H18C 111.3 . . ?
C19' C18' H18C 111.3 . . ?
C15 C18' H18D 111.3 . . ?
C19' C18' H18D 111.3 . . ?
H18C C18' H18D 109.2 . . ?
C18' C19' H19D 109.4 . . ?
C18' C19' H19E 109.5 . . ?
H19D C19' H19E 109.5 . . ?
C18' C19' H19F 109.5 . . ?
H19D C19' H19F 109.5 . . ?
H19E C19' H19F 109.5 . . ?
C13 C20 H20A 109.5 . . ?
C13 C20 H20B 109.5 . . ?
H20A C20 H20B 109.5 . . ?
C13 C20 H20C 109.5 . . ?
H20A C20 H20C 109.5 . . ?
H20B C20 H20C 109.5 . . ?
C26 C21 C22 118.5(7) . . ?
C26 C21 C1 121.5(5) . . ?
C22 C21 C1 120.0(6) . . ?
C23 C22 C21 120.6(7) . . ?
C23 C22 H22A 119.7 . . ?
C21 C22 H22A 119.7 . . ?
C22 C23 C24 120.9(6) . . ?
C22 C23 H23A 119.6 . . ?
C24 C23 H23A 119.6 . . ?
C23 C24 C25 119.0(7) . . ?
C23 C24 H24A 120.5 . . ?
C25 C24 H24A 120.5 . . ?
C26 C25 C24 120.0(7) . . ?
C26 C25 H25A 120.0 . . ?
C24 C25 H25A 120.0 . . ?
C25 C26 C21 120.9(6) . . ?
C25 C26 H26A 119.5 . . ?
C21 C26 H26A 119.5 . . ?

loop_
_geom_bond_atom_site_label_1
_geom_bond_atom_site_label_2
_geom_bond_distance
_geom_bond_site_symmetry_2
_geom_bond_publ_flag
Ni1 N2 2.011(5) . ?
Ni1 N1 2.019(4) . ?
Ni1 Cl2 2.1990(17) . ?
Ni1 Cl1 2.2168(16) . ?
N1 C1 1.344(7) . ?
N1 C5 1.361(7) . ?
C1 C2 1.414(9) . ?
C1 C21 1.479(9) . ?
N2 C9 1.280(7) . ?
N2 C10 1.441(7) . ?
C2 C3 1.374(10) . ?
C2 H2A 0.9500 . ?
C3 C4 1.383(9) . ?
C3 H3A 0.9500 . ?
C4 C5 1.380(8) . ?
C4 C6' 1.511(12) . ?
C4 C6 1.533(10) . ?
C5 C9 1.475(8) . ?
C6 C7 1.522(16) . ?
C6 H6A 0.9900 . ?
C6 H6B 0.9900 . ?
C7 C8 1.550(14) . ?
C7 H7A 0.9900 . ?
C7 H7B 0.9900 . ?
C8 C9 1.567(13) . ?
C8 H8A 0.9900 . ?
C8 H8B 0.9900 . ?
C6' C7' 1.50(3) . ?
C6' H6'A 0.9900 . ?
C6' H6'B 0.9900 . ?
C7' C8' 1.47(3) . ?
C7' H7'A 0.9900 . ?
C7' H7'B 0.9900 . ?
C8' C9 1.45(2) . ?
C8' H8'A 0.9900 . ?
C8' H8'B 0.9900 . ?
C10 C11 1.397(8) . ?
C10 C15 1.410(8) . ?
C11 C12 1.392(8) . ?
C11 C16 1.526(8) . ?
C12 C13 1.393(8) . ?
C12 H12A 0.9500 . ?
C13 C14 1.393(8) . ?
C13 C20 1.502(8) . ?
C14 C15 1.394(8) . ?
C14 H14A 0.9500 . ?
C15 C18 1.497(16) . ?
C15 C18' 1.65(8) . ?
C16 C17 1.520(9) . ?
C16 H16A 0.9900 . ?
C16 H16B 0.9900 . ?
C17 H17A 0.9800 . ?
C17 H17B 0.9800 . ?
C17 H17C 0.9800 . ?
C18 C19 1.509(9) . ?
C18 H18A 0.9900 . ?
C18 H18B 0.9900 . ?
C19 H19A 0.9800 . ?
C19 H19B 0.9800 . ?
C19 H19C 0.9800 . ?
C18' C19' 1.69(9) . ?
C18' H18C 0.9900 . ?
C18' H18D 0.9900 . ?
C19' H19D 0.9800 . ?
C19' H19E 0.9800 . ?
C19' H19F 0.9800 . ?
C20 H20A 0.9800 . ?
C20 H20B 0.9800 . ?
C20 H20C 0.9800 . ?
C21 C26 1.387(8) . ?
C21 C22 1.391(8) . ?
C22 C23 1.372(10) . ?
C22 H22A 0.9500 . ?
C23 C24 1.381(10) . ?
C23 H23A 0.9500 . ?
C24 C25 1.393(8) . ?
C24 H24A 0.9500 . ?
C25 C26 1.379(9) . ?
C25 H25A 0.9500 . ?
C26 H26A 0.9500 . ?

loop_
_geom_torsion_atom_site_label_1
_geom_torsion_atom_site_label_2
_geom_torsion_atom_site_label_3
_geom_torsion_atom_site_label_4
_geom_torsion
_geom_torsion_site_symmetry_1
_geom_torsion_site_symmetry_2
_geom_torsion_site_symmetry_3
_geom_torsion_site_symmetry_4
_geom_torsion_publ_flag
N2 Ni1 N1 C1 -171.6(5) . . . . ?
Cl2 Ni1 N1 C1 86.1(4) . . . . ?
Cl1 Ni1 N1 C1 -60.2(5) . . . . ?
N2 Ni1 N1 C5 -3.3(3) . . . . ?
Cl2 Ni1 N1 C5 -105.6(3) . . . . ?
Cl1 Ni1 N1 C5 108.1(3) . . . . ?
C5 N1 C1 C2 -3.0(7) . . . . ?
Ni1 N1 C1 C2 164.5(4) . . . . ?
C5 N1 C1 C21 176.9(5) . . . . ?
Ni1 N1 C1 C21 -15.6(7) . . . . ?
N1 Ni1 N2 C9 -1.2(4) . . . . ?
Cl2 Ni1 N2 C9 121.1(4) . . . . ?
Cl1 Ni1 N2 C9 -98.8(4) . . . . ?
N1 Ni1 N2 C10 -177.3(5) . . . . ?
Cl2 Ni1 N2 C10 -55.0(4) . . . . ?
Cl1 Ni1 N2 C10 85.1(4) . . . . ?
N1 C1 C2 C3 1.6(8) . . . . ?
C21 C1 C2 C3 -178.3(5) . . . . ?
C1 C2 C3 C4 1.6(9) . . . . ?
C2 C3 C4 C5 -3.3(9) . . . . ?
C2 C3 C4 C6' 171.1(15) . . . . ?
C2 C3 C4 C6 -179.8(9) . . . . ?
C1 N1 C5 C4 1.3(8) . . . . ?
Ni1 N1 C5 C4 -168.1(5) . . . . ?
C1 N1 C5 C9 176.3(5) . . . . ?
Ni1 N1 C5 C9 6.8(5) . . . . ?
C3 C4 C5 N1 1.9(8) . . . . ?
C6' C4 C5 N1 -171.2(17) . . . . ?
C6 C4 C5 N1 178.8(8) . . . . ?
C3 C4 C5 C9 -172.8(5) . . . . ?
C6' C4 C5 C9 14.1(19) . . . . ?
C6 C4 C5 C9 4.1(10) . . . . ?
C5 C4 C6 C7 28.1(14) . . . . ?
C3 C4 C6 C7 -155.4(8) . . . . ?
C6' C4 C6 C7 -124(7) . . . . ?
C4 C6 C7 C8 -56.9(14) . . . . ?
C6 C7 C8 C9 52.0(11) . . . . ?
C5 C4 C6' C7' -25(3) . . . . ?
C3 C4 C6' C7' 162.0(13) . . . . ?
C6 C4 C6' C7' 9(5) . . . . ?
C4 C6' C7' C8' 52(3) . . . . ?
C6' C7' C8' C9 -71(3) . . . . ?
C10 N2 C9 C8' 14.1(16) . . . . ?
Ni1 N2 C9 C8' -162.3(14) . . . . ?
C10 N2 C9 C5 -178.3(5) . . . . ?
Ni1 N2 C9 C5 5.3(6) . . . . ?
C10 N2 C9 C8 -7.1(9) . . . . ?
Ni1 N2 C9 C8 176.5(6) . . . . ?
C7' C8' C9 N2 -145.3(13) . . . . ?
C7' C8' C9 C5 46.2(19) . . . . ?
C7' C8' C9 C8 -88(4) . . . . ?
N1 C5 C9 N2 -8.4(7) . . . . ?
C4 C5 C9 N2 166.8(5) . . . . ?
N1 C5 C9 C8' 162.3(11) . . . . ?
C4 C5 C9 C8' -22.5(12) . . . . ?
N1 C5 C9 C8 -179.4(6) . . . . ?
C4 C5 C9 C8 -4.2(9) . . . . ?
C7 C8 C9 N2 163.5(7) . . . . ?
C7 C8 C9 C8' 28(3) . . . . ?
C7 C8 C9 C5 -25.7(11) . . . . ?
C9 N2 C10 C11 -82.5(7) . . . . ?
Ni1 N2 C10 C11 93.4(6) . . . . ?
C9 N2 C10 C15 100.0(6) . . . . ?
Ni1 N2 C10 C15 -84.1(6) . . . . ?
C15 C10 C11 C12 -2.1(9) . . . . ?
N2 C10 C11 C12 -179.5(5) . . . . ?
C15 C10 C11 C16 178.2(6) . . . . ?
N2 C10 C11 C16 0.8(9) . . . . ?
C10 C11 C12 C13 1.3(9) . . . . ?
C16 C11 C12 C13 -179.0(6) . . . . ?
C11 C12 C13 C14 0.0(10) . . . . ?
C11 C12 C13 C20 179.4(6) . . . . ?
C12 C13 C14 C15 -0.5(10) . . . . ?
C20 C13 C14 C15 -179.9(6) . . . . ?
C13 C14 C15 C10 -0.3(9) . . . . ?
C13 C14 C15 C18 177.6(7) . . . . ?
C13 C14 C15 C18' -167(3) . . . . ?
C11 C10 C15 C14 1.7(9) . . . . ?
N2 C10 C15 C14 179.1(5) . . . . ?
C11 C10 C15 C18 -176.1(7) . . . . ?
N2 C10 C15 C18 1.3(10) . . . . ?
C11 C10 C15 C18' 170(3) . . . . ?
N2 C10 C15 C18' -13(3) . . . . ?
C12 C11 C16 C17 51.4(8) . . . . ?
C10 C11 C16 C17 -128.9(6) . . . . ?
C14 C15 C18 C19 87.0(11) . . . . ?
C10 C15 C18 C19 -95.2(12) . . . . ?
C18' C15 C18 C19 -38(11) . . . . ?
C14 C15 C18' C19' -20(6) . . . . ?
C10 C15 C18' C19' 173(3) . . . . ?
C18 C15 C18' C19' 43(9) . . . . ?
N1 C1 C21 C26 -37.4(8) . . . . ?
C2 C1 C21 C26 142.5(6) . . . . ?
N1 C1 C21 C22 143.3(5) . . . . ?
C2 C1 C21 C22 -36.8(8) . . . . ?
C26 C21 C22 C23 0.6(9) . . . . ?
C1 C21 C22 C23 179.9(5) . . . . ?
C21 C22 C23 C24 0.4(10) . . . . ?
C22 C23 C24 C25 -0.2(9) . . . . ?
C23 C24 C25 C26 -1.0(9) . . . . ?
C24 C25 C26 C21 2.0(9) . . . . ?
C22 C21 C26 C25 -1.8(8) . . . . ?
C1 C21 C26 C25 178.9(5) . . . . ?
